data_1563383
loop_
_publ_author_name
'\/Dor\/devi\'c, Tamara'
'Karanovi\'c, Ljiljana'

_publ_section_title
;
 A new polymorph of Ba(AsO3OH): Synthesis, crystal structure and
 vibrational spectra
;
_journal_issue 12
_journal_name_full 'Journal of Solid State Chemistry'
_journal_page_first 2835
_journal_page_last 2844
_journal_paper_doi 10.1016/j.jssc.2010.09.027
_journal_volume 183
_journal_year 2010
_chemical_formula_sum 'As Ba H O4'
_chemical_formula_weight 277.27
_space_group_IT_number 4
_space_group_name_Hall 'P 2yb'
_space_group_name_H-M_alt 'P 1 21 1'
_symmetry_cell_setting monoclinic
_symmetry_space_group_name_H-M 'P 1 21 1'
_atom_sites_solution_hydrogens geom
_atom_sites_solution_primary direct
_atom_sites_solution_secondary difmap
_audit_creation_method SHELXL-97
_cell_angle_alpha 90.00
_cell_angle_beta 95.95(3)
_cell_angle_gamma 90.00
_cell_formula_units_Z 12
_cell_length_a 7.2149(14)
_cell_length_b 7.7028(15)
_cell_length_c 21.739(4)
_cell_measurement_temperature 293(2)
_cell_volume 1201.6(4)
_computing_structure_refinement 'SHELXL-97 (Sheldrick, 1997)'
_diffrn_ambient_temperature 293(2)
_diffrn_measured_fraction_theta_full 0.999
_diffrn_measured_fraction_theta_max 0.999
_diffrn_radiation_monochromator graphite
_diffrn_radiation_source 'fine-focus sealed tube'
_diffrn_radiation_type MoK\a
_diffrn_radiation_wavelength 0.71073
_diffrn_reflns_av_R_equivalents 0.0000
_diffrn_reflns_av_sigmaI/netI 0.0323
_diffrn_reflns_limit_h_max 9
_diffrn_reflns_limit_h_min -9
_diffrn_reflns_limit_k_max 10
_diffrn_reflns_limit_k_min -10
_diffrn_reflns_limit_l_max 28
_diffrn_reflns_limit_l_min -28
_diffrn_reflns_number 5946
_diffrn_reflns_theta_full 28.28
_diffrn_reflns_theta_max 28.28
_diffrn_reflns_theta_min 0.94
_exptl_absorpt_coefficient_mu 17.977
_exptl_absorpt_correction_T_max 0.6146
_exptl_absorpt_correction_T_min 0.1501
_exptl_crystal_density_diffrn 4.598
_exptl_crystal_density_method 'not measured'
_exptl_crystal_F_000 1464
_exptl_crystal_size_max 0.17
_exptl_crystal_size_mid 0.07
_exptl_crystal_size_min 0.03
_refine_diff_density_max 1.356
_refine_diff_density_min -1.540
_refine_diff_density_rms 0.318
_refine_ls_abs_structure_details 'Flack H D (1983), Acta Cryst. A39, 876-881'
_refine_ls_abs_structure_Flack 0.535(16)
_refine_ls_extinction_coef 0.00033(7)
_refine_ls_extinction_expression Fc^*^=kFc[1+0.001xFc^2^\l^3^/sin(2\q)]^-1/4^
_refine_ls_extinction_method SHELXL
_refine_ls_goodness_of_fit_ref 1.034
_refine_ls_hydrogen_treatment mixed
_refine_ls_matrix_type full
_refine_ls_number_parameters 327
_refine_ls_number_reflns 5946
_refine_ls_number_restraints 1
_refine_ls_restrained_S_all 1.034
_refine_ls_R_factor_all 0.0354
_refine_ls_R_factor_gt 0.0325
_refine_ls_shift/su_max 0.002
_refine_ls_shift/su_mean 0.000
_refine_ls_structure_factor_coef Fsqd
_refine_ls_weighting_details 'calc w=1/[\s^2^(Fo^2^)+(0.0588P)^2^+2.8650P] where P=(Fo^2^+2Fc^2^)/3'
_refine_ls_weighting_scheme calc
_refine_ls_wR_factor_gt 0.0828
_refine_ls_wR_factor_ref 0.0850
_reflns_number_gt 5655
_reflns_number_total 5946
_reflns_threshold_expression >2sigma(I)
_cod_data_source_file JSSC-2010-183-2835.cif
_cod_data_source_block baas_120
_cod_original_sg_symbol_H-M P21
_cod_original_formula_sum 'H As Ba O4'
_cod_database_code 1563383

loop_
_symmetry_equiv_pos_as_xyz
'x, y, z'
'-x, y+1/2, -z'

loop_
_atom_site_label
_atom_site_type_symbol
_atom_site_fract_x
_atom_site_fract_y
_atom_site_fract_z
_atom_site_U_iso_or_equiv
_atom_site_adp_type
_atom_site_occupancy
_atom_site_symmetry_multiplicity
_atom_site_calc_flag
_atom_site_refinement_flags
_atom_site_disorder_assembly
_atom_site_disorder_group
Ba1 Ba 0.15233(6) 0.32696(7) 0.99751(2) 0.00721(11) Uani 1 1 d . . .
Ba2 Ba 0.44218(7) 1.00494(6) 0.83107(2) 0.00824(11) Uani 1 1 d . . .
Ba3 Ba -0.26003(7) 0.53339(7) 0.82316(2) 0.00782(11) Uani 1 1 d . . .
Ba4 Ba 0.00029(6) 0.82081(6) 0.68568(2) 0.00678(11) Uani 1 1 d . . .
Ba5 Ba 0.27648(6) 0.33112(7) 0.66915(2) 0.00686(11) Uani 1 1 d . . .
Ba6 Ba 0.35906(7) 0.73566(6) 0.51908(2) 0.00719(11) Uani 1 1 d . . .
As1 As -0.33508(11) 0.34124(13) 0.99185(4) 0.00665(17) Uani 1 1 d . . .
As2 As -0.04777(11) 0.99699(11) 0.85445(4) 0.00625(17) Uani 1 1 d . . .
As3 As 0.24155(11) 0.51204(11) 0.81281(4) 0.00632(17) Uani 1 1 d . . .
As4 As 0.48934(11) 0.83162(12) 0.67815(4) 0.00581(16) Uani 1 1 d . . .
As5 As -0.22771(11) 0.30694(11) 0.66265(4) 0.00601(18) Uani 1 1 d . . .
As6 As -0.15744(11) 0.74259(12) 0.50090(4) 0.00637(17) Uani 1 1 d . . .
O11 O -0.2265(8) 0.4894(8) 0.9522(3) 0.0126(13) Uani 1 1 d . . .
O12 O 0.1857(8) 0.6919(8) 0.9759(3) 0.0097(12) Uani 1 1 d . . .
O13 O 0.4781(8) 0.9215(8) 0.9585(3) 0.0112(13) Uani 1 1 d . . .
O14 O 0.5095(8) 1.2346(8) 0.9380(3) 0.0118(12) Uani 1 1 d . . .
H1 H 0.5053 1.1264 0.9455 0.014 Uiso 1 1 d . . .
O21 O 0.0782(9) 1.0785(8) 0.9154(3) 0.0160(14) Uani 1 1 d . . .
O22 O 0.0816(8) 0.9150(8) 0.8029(3) 0.0089(12) Uani 1 1 d . . .
O23 O 0.7874(8) 0.8627(8) 0.8760(3) 0.0103(12) Uani 1 1 d . . .
O24 O 0.8230(9) 1.1675(8) 0.8151(3) 0.0099(12) Uani 1 1 d . . .
H2 H 0.8548 1.1595 0.7786 0.012 Uiso 1 1 d . . .
O31 O 0.4014(8) 0.6685(8) 0.8242(3) 0.0109(13) Uani 1 1 d . . .
O32 O 0.3466(8) 0.3246(8) 0.7996(3) 0.0115(12) Uani 1 1 d . . .
O33 O 0.0699(8) 0.5417(8) 0.7548(3) 0.0105(12) Uani 1 1 d . . .
O34 O 0.1240(8) 0.5018(8) 0.8790(3) 0.0095(12) Uani 1 1 d . . .
H3 H 0.1348 0.5891 0.9030 0.011 Uiso 1 1 d . . .
O41 O -0.3358(8) 0.7926(8) 0.7323(3) 0.0118(13) Uani 1 1 d . . .
O42 O 0.3500(8) 0.6693(8) 0.6493(3) 0.0108(13) Uani 1 1 d . . .
O43 O 0.3529(8) 0.9959(8) 0.6986(3) 0.0094(12) Uani 1 1 d . . .
O44 O 0.5957(8) 0.8961(8) 0.6122(3) 0.0092(12) Uani 1 1 d . . .
H4 H 0.6014 1.0056 0.6067 0.011 Uiso 1 1 d . . .
O51 O 0.6387(8) 0.3867(8) 0.7132(3) 0.0120(13) Uani 1 1 d . . .
O52 O 0.9356(8) 1.1706(8) 0.6942(3) 0.0088(12) Uani 1 1 d . . .
O53 O 0.6340(8) 1.2183(8) 0.6035(3) 0.0106(12) Uani 1 1 d . . .
O54 O -0.1046(8) 0.4764(8) 0.6302(3) 0.0100(12) Uani 1 1 d . . .
H5 H -0.1831 0.5039 0.6000 0.012 Uiso 1 1 d . . .
O61 O 0.2938(8) 0.3973(8) 0.5323(3) 0.0107(13) Uani 1 1 d . . .
O62 O -0.0073(8) 0.3173(8) 0.4457(3) 0.0100(12) Uani 1 1 d . . .
O63 O -0.2835(8) 0.5764(7) 0.5251(3) 0.0080(11) Uani 1 1 d . . .
O64 O -0.0351(9) 0.6590(8) 0.4424(3) 0.0150(14) Uani 1 1 d . . .
H6 H -0.0206 0.5495 0.4465 0.018 Uiso 1 1 d . . .

loop_
_atom_site_aniso_label
_atom_site_aniso_U_11
_atom_site_aniso_U_22
_atom_site_aniso_U_33
_atom_site_aniso_U_23
_atom_site_aniso_U_13
_atom_site_aniso_U_12
Ba1 0.0065(2) 0.0076(2) 0.0074(2) 0.00015(19) 0.00023(17) -0.00087(19)
Ba2 0.0075(2) 0.0079(2) 0.0088(2) 0.0002(2) -0.00137(17) -0.00004(19)
Ba3 0.0069(2) 0.0089(2) 0.0076(2) -0.00058(18) 0.00033(17) 0.00055(18)
Ba4 0.0061(2) 0.0072(2) 0.0071(2) 0.0001(2) 0.00116(16) 0.00030(19)
Ba5 0.0061(2) 0.0066(2) 0.0078(2) 0.0001(2) 0.00009(16) -0.00040(19)
Ba6 0.0066(2) 0.0075(2) 0.0074(2) -0.00022(19) 0.00060(17) 0.00023(18)
As1 0.0059(4) 0.0075(4) 0.0066(4) 0.0008(3) 0.0009(3) 0.0006(3)
As2 0.0052(4) 0.0066(4) 0.0069(4) -0.0004(3) 0.0005(3) 0.0001(3)
As3 0.0050(4) 0.0075(4) 0.0064(4) 0.0002(3) 0.0006(3) 0.0003(3)
As4 0.0047(4) 0.0062(4) 0.0064(4) -0.0003(4) 0.0000(3) -0.0007(3)
As5 0.0058(4) 0.0056(4) 0.0066(4) 0.0012(3) 0.0006(3) -0.0005(3)
As6 0.0055(4) 0.0069(4) 0.0068(4) 0.0008(4) 0.0006(3) 0.0001(3)
O11 0.013(3) 0.012(3) 0.013(3) -0.001(3) 0.006(2) 0.000(3)
O12 0.014(3) 0.006(3) 0.008(3) 0.000(2) -0.004(2) -0.003(2)
O13 0.012(3) 0.009(3) 0.014(3) -0.001(2) 0.005(2) -0.002(2)
O14 0.016(3) 0.011(3) 0.008(3) -0.005(2) -0.001(2) -0.005(3)
O21 0.021(3) 0.009(3) 0.016(3) -0.005(2) -0.006(3) 0.000(3)
O22 0.008(3) 0.012(3) 0.006(3) -0.002(2) 0.001(2) 0.003(2)
O23 0.009(3) 0.012(3) 0.010(3) 0.003(2) 0.003(2) -0.003(2)
O24 0.015(3) 0.010(3) 0.005(3) 0.000(2) 0.004(2) 0.005(2)
O31 0.008(3) 0.011(3) 0.014(3) -0.001(2) 0.003(3) -0.003(2)
O32 0.014(3) 0.008(3) 0.014(3) 0.001(3) 0.005(2) 0.001(3)
O33 0.011(3) 0.013(3) 0.007(3) -0.003(2) -0.004(2) -0.005(2)
O34 0.013(3) 0.008(3) 0.008(3) -0.003(2) 0.002(2) 0.001(2)
O41 0.008(3) 0.013(3) 0.014(3) 0.002(2) 0.001(2) -0.003(2)
O42 0.008(3) 0.012(3) 0.012(3) -0.003(2) -0.001(2) -0.005(2)
O43 0.009(3) 0.008(3) 0.010(3) 0.000(2) 0.000(2) 0.005(2)
O44 0.013(3) 0.009(3) 0.007(3) 0.000(2) 0.007(2) -0.006(2)
O51 0.011(3) 0.008(3) 0.017(3) -0.003(2) 0.002(2) 0.002(2)
O52 0.005(3) 0.009(3) 0.012(3) 0.002(2) -0.002(2) 0.001(2)
O53 0.015(3) 0.013(3) 0.004(3) -0.001(2) -0.001(2) -0.004(3)
O54 0.012(3) 0.009(3) 0.010(3) 0.001(2) 0.001(2) -0.006(2)
O61 0.010(3) 0.004(3) 0.016(3) -0.001(2) -0.006(2) -0.001(2)
O62 0.007(3) 0.011(3) 0.012(3) 0.001(3) 0.000(2) 0.005(2)
O63 0.010(3) 0.003(3) 0.010(3) 0.003(2) 0.002(2) 0.003(2)
O64 0.017(3) 0.014(3) 0.015(3) 0.002(3) 0.010(3) 0.003(3)

loop_
_atom_type_symbol
_atom_type_description
_atom_type_scat_dispersion_real
_atom_type_scat_dispersion_imag
_atom_type_scat_source
O O 0.0106 0.0060 'International Tables Vol C Tables 4.2.6.8 and 6.1.1.4'
H H 0.0000 0.0000 'International Tables Vol C Tables 4.2.6.8 and 6.1.1.4'
As As 0.0499 2.0058 'International Tables Vol C Tables 4.2.6.8 and 6.1.1.4'
Ba Ba -0.3244 2.2819 'International Tables Vol C Tables 4.2.6.8 and 6.1.1.4'

loop_
_geom_angle_atom_site_label_1
_geom_angle_atom_site_label_2
_geom_angle_atom_site_label_3
_geom_angle
_geom_angle_site_symmetry_1
_geom_angle_site_symmetry_3
O21 Ba1 O23 138.6(2) 1_545 2_647
O21 Ba1 O12 75.3(2) 1_545 2_547
O23 Ba1 O12 83.13(18) 2_647 2_547
O21 Ba1 O13 122.24(19) 1_545 2_647
O23 Ba1 O13 65.88(18) 2_647 2_647
O12 Ba1 O13 147.70(17) 2_547 2_647
O21 Ba1 O11 67.3(2) 1_545 2_547
O23 Ba1 O11 72.78(18) 2_647 2_547
O12 Ba1 O11 73.23(17) 2_547 2_547
O13 Ba1 O11 88.41(18) 2_647 2_547
O21 Ba1 O12 128.08(19) 1_545 .
O23 Ba1 O12 93.34(18) 2_647 .
O12 Ba1 O12 119.61(15) 2_547 .
O13 Ba1 O12 73.19(17) 2_647 .
O11 Ba1 O12 160.50(17) 2_547 .
O21 Ba1 O34 75.18(19) 1_545 .
O23 Ba1 O34 146.26(17) 2_647 .
O12 Ba1 O34 112.22(17) 2_547 .
O13 Ba1 O34 99.09(17) 2_647 .
O11 Ba1 O34 139.37(17) 2_547 .
O12 Ba1 O34 52.93(17) . .
O21 Ba1 O11 88.12(19) 1_545 .
O23 Ba1 O11 108.82(17) 2_647 .
O12 Ba1 O11 56.37(17) 2_547 .
O13 Ba1 O11 141.08(18) 2_647 .
O11 Ba1 O11 128.30(15) 2_547 .
O12 Ba1 O11 68.60(17) . .
O34 Ba1 O11 63.07(16) . .
O21 Ba1 O14 70.61(18) 1_545 1_545
O23 Ba1 O14 112.93(16) 2_647 1_545
O12 Ba1 O14 142.55(17) 2_547 1_545
O13 Ba1 O14 53.32(16) 2_647 1_545
O11 Ba1 O14 79.55(17) 2_547 1_545
O12 Ba1 O14 93.99(17) . 1_545
O34 Ba1 O14 73.69(17) . 1_545
O11 Ba1 O14 135.51(16) . 1_545
O21 Ba1 O21 137.82(9) 1_545 2_547
O23 Ba1 O21 53.22(16) 2_647 2_547
O12 Ba1 O21 65.85(17) 2_547 2_547
O13 Ba1 O21 99.73(17) 2_647 2_547
O11 Ba1 O21 113.80(17) 2_547 2_547
O12 Ba1 O21 64.60(18) . 2_547
O34 Ba1 O21 104.22(16) . 2_547
O11 Ba1 O21 57.14(16) . 2_547
O14 Ba1 O21 150.93(16) 1_545 2_547
O21 Ba1 As1 82.34(15) 1_545 .
O23 Ba1 As1 94.92(12) 2_647 .
O12 Ba1 As1 27.98(12) 2_547 .
O13 Ba1 As1 155.34(13) 2_647 .
O11 Ba1 As1 100.94(12) 2_547 .
O12 Ba1 As1 93.70(12) . .
O34 Ba1 As1 88.64(12) . .
O11 Ba1 As1 28.49(12) . .
O14 Ba1 As1 150.56(11) 1_545 .
O21 Ba1 As1 55.61(12) 2_547 .
O21 Ba1 As2 144.87(15) 1_545 2_547
O23 Ba1 As2 26.24(12) 2_647 2_547
O12 Ba1 As2 71.43(13) 2_547 2_547
O13 Ba1 As2 83.25(13) 2_647 2_547
O11 Ba1 As2 92.12(13) 2_547 2_547
O12 Ba1 As2 79.60(12) . 2_547
O34 Ba1 As2 128.30(12) . 2_547
O11 Ba1 As2 82.97(12) . 2_547
O14 Ba1 As2 135.67(11) 1_545 2_547
O21 Ba1 As2 27.07(11) 2_547 2_547
As1 Ba1 As2 73.72(3) . 2_547
O21 Ba1 H3 92.00(15) 1_545 .
O23 Ba1 H3 129.39(13) 2_647 .
O12 Ba1 H3 116.03(12) 2_547 .
O13 Ba1 H3 91.77(13) 2_647 .
O11 Ba1 H3 155.21(13) 2_547 .
O12 Ba1 H3 36.07(12) . .
O34 Ba1 H3 16.93(12) . .
O11 Ba1 H3 60.86(12) . .
O14 Ba1 H3 80.73(12) 1_545 .
O21 Ba1 H3 90.60(12) 2_547 .
As1 Ba1 H3 89.04(3) . .
As2 Ba1 H3 112.52(3) 2_547 .
O31 Ba2 O32 152.9(2) . 1_565
O31 Ba2 O22 68.41(18) . .
O32 Ba2 O22 87.75(19) 1_565 .
O31 Ba2 O23 73.90(18) . .
O32 Ba2 O23 131.06(18) 1_565 .
O22 Ba2 O23 141.18(18) . .
O31 Ba2 O13 80.16(19) . .
O32 Ba2 O13 117.57(18) 1_565 .
O22 Ba2 O13 98.72(18) . .
O23 Ba2 O13 65.31(17) . .
O31 Ba2 O43 84.63(19) . .
O32 Ba2 O43 74.76(17) 1_565 .
O22 Ba2 O43 69.99(17) . .
O23 Ba2 O43 115.88(17) . .
O13 Ba2 O43 163.71(17) . .
O31 Ba2 O14 130.94(19) . .
O32 Ba2 O14 69.98(18) 1_565 .
O22 Ba2 O14 114.35(17) . .
O23 Ba2 O14 83.75(18) . .
O13 Ba2 O14 50.78(17) . .
O43 Ba2 O14 144.11(17) . .
O31 Ba2 O24 119.67(17) . .
O32 Ba2 O24 78.61(17) 1_565 .
O22 Ba2 O24 158.61(17) . .
O23 Ba2 O24 54.94(16) . .
O13 Ba2 O24 102.18(17) . .
O43 Ba2 O24 90.39(17) . .
O14 Ba2 O24 76.48(17) . .
O31 Ba2 O41 61.49(17) . 1_655
O32 Ba2 O41 115.68(17) 1_565 1_655
O22 Ba2 O41 104.50(17) . 1_655
O23 Ba2 O41 63.40(16) . 1_655
O13 Ba2 O41 122.08(16) . 1_655
O43 Ba2 O41 53.34(16) . 1_655
O14 Ba2 O41 141.06(16) . 1_655
O24 Ba2 O41 67.84(15) . 1_655
O31 Ba2 O21 96.18(18) . .
O32 Ba2 O21 77.75(17) 1_565 .
O22 Ba2 O21 52.08(16) . .
O23 Ba2 O21 125.83(17) . .
O13 Ba2 O21 60.52(17) . .
O43 Ba2 O21 115.90(16) . .
O14 Ba2 O21 62.89(16) . .
O24 Ba2 O21 137.93(16) . .
O41 Ba2 O21 154.22(16) 1_655 .
O31 Ba2 As2 83.43(13) . .
O32 Ba2 As2 79.56(13) 1_565 .
O22 Ba2 As2 25.38(12) . .
O23 Ba2 As2 142.12(12) . .
O13 Ba2 As2 81.39(13) . .
O43 Ba2 As2 91.12(12) . .
O14 Ba2 As2 89.01(12) . .
O24 Ba2 As2 156.89(11) . .
O41 Ba2 As2 129.71(11) 1_655 .
O21 Ba2 As2 26.94(11) . .
O31 Ba2 As4 66.61(15) . .
O32 Ba2 As4 98.79(13) 1_565 .
O22 Ba2 As4 82.99(13) . .
O23 Ba2 As4 90.62(13) . .
O13 Ba2 As4 143.62(13) . .
O43 Ba2 As4 27.12(11) . .
O14 Ba2 As4 158.05(13) . .
O24 Ba2 As4 82.92(12) . .
O41 Ba2 As4 27.22(11) 1_655 .
O21 Ba2 As4 134.86(11) . .
As2 Ba2 As4 107.92(4) . .
O31 Ba2 H1 114.31(15) . .
O32 Ba2 H1 85.91(13) 1_565 .
O22 Ba2 H1 111.75(13) . .
O23 Ba2 H1 75.60(13) . .
O13 Ba2 H1 34.18(12) . .
O43 Ba2 H1 160.59(12) . .
O14 Ba2 H1 16.65(13) . .
O24 Ba2 H1 83.88(12) . .
O41 Ba2 H1 138.47(11) 1_655 .
O21 Ba2 H1 60.21(11) . .
As2 Ba2 H1 87.11(3) . .
As4 Ba2 H1 164.80(2) . .
O31 Ba3 O51 90.37(19) 1_455 1_455
O31 Ba3 O23 73.41(18) 1_455 1_455
O51 Ba3 O23 139.61(18) 1_455 1_455
O31 Ba3 O11 91.32(19) 1_455 .
O51 Ba3 O11 145.9(2) 1_455 .
O23 Ba3 O11 72.83(18) 1_455 .
O31 Ba3 O41 67.48(19) 1_455 .
O51 Ba3 O41 70.01(18) 1_455 .
O23 Ba3 O41 69.60(17) 1_455 .
O11 Ba3 O41 140.73(19) . .
O31 Ba3 O24 125.36(18) 1_455 1_445
O51 Ba3 O24 64.76(18) 1_455 1_445
O23 Ba3 O24 153.36(17) 1_455 1_445
O11 Ba3 O24 86.89(18) . 1_445
O41 Ba3 O24 132.37(18) . 1_445
O31 Ba3 O34 149.70(18) 1_455 .
O51 Ba3 O34 119.74(17) 1_455 .
O23 Ba3 O34 80.44(17) 1_455 .
O11 Ba3 O34 66.11(17) . .
O41 Ba3 O34 117.20(17) . .
O24 Ba3 O34 75.52(17) 1_445 .
O31 Ba3 O33 142.19(18) 1_455 .
O51 Ba3 O33 73.59(17) 1_455 .
O23 Ba3 O33 96.73(17) 1_455 .
O11 Ba3 O33 121.18(17) . .
O41 Ba3 O33 74.84(17) . .
O24 Ba3 O33 78.85(17) 1_445 .
O34 Ba3 O33 55.08(16) . .
O31 Ba3 O32 53.68(17) 1_455 1_455
O51 Ba3 O32 59.87(17) 1_455 1_455
O23 Ba3 O32 125.56(16) 1_455 1_455
O11 Ba3 O32 94.65(17) . 1_455
O41 Ba3 O32 97.86(16) . 1_455
O24 Ba3 O32 72.03(17) 1_445 1_455
O34 Ba3 O32 143.03(17) . 1_455
O33 Ba3 O32 132.10(15) . 1_455
O31 Ba3 As3 25.99(13) 1_455 1_455
O51 Ba3 As3 75.24(13) 1_455 1_455
O23 Ba3 As3 98.46(12) 1_455 1_455
O11 Ba3 As3 92.24(13) . 1_455
O41 Ba3 As3 82.42(12) . 1_455
O24 Ba3 As3 99.46(13) 1_445 1_455
O34 Ba3 As3 157.79(12) . 1_455
O33 Ba3 As3 146.15(11) . 1_455
O32 Ba3 As3 27.73(11) 1_455 1_455
O31 Ba3 As3 159.32(13) 1_455 .
O51 Ba3 As3 96.11(13) 1_455 .
O23 Ba3 As3 89.21(12) 1_455 .
O11 Ba3 As3 94.18(13) . .
O41 Ba3 As3 96.32(12) . .
O24 Ba3 As3 74.90(13) 1_445 .
O34 Ba3 As3 28.08(12) . .
O33 Ba3 As3 27.01(11) . .
O32 Ba3 As3 145.18(11) 1_455 .
As3 Ba3 As3 171.19(3) 1_455 .
O31 Ba3 O22 107.39(16) 1_455 .
O51 Ba3 O22 109.60(16) 1_455 .
O23 Ba3 O22 46.18(15) 1_455 .
O11 Ba3 O22 102.35(16) . .
O41 Ba3 O22 57.68(15) . .
O24 Ba3 O22 126.31(15) 1_445 .
O34 Ba3 O22 61.61(15) . .
O33 Ba3 O22 50.92(15) . .
O32 Ba3 O22 155.17(14) 1_455 .
As3 Ba3 O22 132.15(9) 1_455 .
As3 Ba3 O22 51.95(9) . .
O33 Ba4 O22 70.51(18) . .
O33 Ba4 O41 81.25(18) . .
O22 Ba4 O41 77.41(18) . .
O33 Ba4 O52 141.66(18) . 1_455
O22 Ba4 O52 71.88(18) . 1_455
O41 Ba4 O52 83.65(18) . 1_455
O33 Ba4 O62 122.55(18) . 2_556
O22 Ba4 O62 159.25(18) . 2_556
O41 Ba4 O62 118.53(17) . 2_556
O52 Ba4 O62 95.61(18) 1_455 2_556
O33 Ba4 O43 102.30(17) . .
O22 Ba4 O43 70.88(18) . .
O41 Ba4 O43 144.47(18) . .
O52 Ba4 O43 71.75(17) 1_455 .
O62 Ba4 O43 89.69(17) 2_556 .
O33 Ba4 O42 73.39(18) . .
O22 Ba4 O42 104.73(18) . .
O41 Ba4 O42 151.81(18) . .
O52 Ba4 O42 124.10(17) 1_455 .
O62 Ba4 O42 68.04(17) 2_556 .
O43 Ba4 O42 55.90(16) . .
O33 Ba4 O54 62.00(17) . .
O22 Ba4 O54 130.77(18) . .
O41 Ba4 O54 83.18(18) . .
O52 Ba4 O54 149.77(17) 1_455 .
O62 Ba4 O54 67.53(17) 2_556 .
O43 Ba4 O54 130.08(16) . .
O42 Ba4 O54 74.25(16) . .
O33 Ba4 O44 122.40(16) . 1_455
O22 Ba4 O44 121.56(16) . 1_455
O41 Ba4 O44 53.59(17) . 1_455
O52 Ba4 O44 72.91(16) 1_455 1_455
O62 Ba4 O44 67.49(16) 2_556 1_455
O43 Ba4 O44 135.30(16) . 1_455
O42 Ba4 O44 133.63(16) . 1_455
O54 Ba4 O44 77.37(16) . 1_455
O33 Ba4 As4 85.08(13) . .
O22 Ba4 As4 85.19(13) . .
O41 Ba4 As4 160.67(13) . .
O52 Ba4 As4 99.02(12) 1_455 .
O62 Ba4 As4 80.42(11) 2_556 .
O43 Ba4 As4 28.05(12) . .
O42 Ba4 As4 28.16(11) . .
O54 Ba4 As4 102.36(12) . .
O44 Ba4 As4 145.52(10) 1_455 .
O33 Ba4 As4 100.05(13) . 1_455
O22 Ba4 As4 99.05(13) . 1_455
O41 Ba4 As4 24.94(13) . 1_455
O52 Ba4 As4 78.69(12) 1_455 1_455
O62 Ba4 As4 94.43(12) 2_556 1_455
O43 Ba4 As4 150.42(12) . 1_455
O42 Ba4 As4 151.16(11) . 1_455
O54 Ba4 As4 77.91(12) . 1_455
O44 Ba4 As4 28.72(10) 1_455 1_455
As4 Ba4 As4 174.19(3) . 1_455
O33 Ba4 O64 160.36(17) . 2_556
O22 Ba4 O64 119.07(17) . 2_556
O41 Ba4 O64 116.76(16) . 2_556
O52 Ba4 O64 53.66(16) 1_455 2_556
O62 Ba4 O64 43.41(15) 2_556 2_556
O43 Ba4 O64 68.14(16) . 2_556
O42 Ba4 O64 87.26(16) . 2_556
O54 Ba4 O64 110.10(15) . 2_556
O44 Ba4 O64 69.12(14) 1_455 2_556
As4 Ba4 O64 79.08(10) . 2_556
As4 Ba4 O64 95.34(10) 1_455 2_556
O42 Ba5 O43 156.94(18) . 1_545
O42 Ba5 O51 72.97(18) . .
O43 Ba5 O51 84.40(18) 1_545 .
O42 Ba5 O32 99.18(18) . .
O43 Ba5 O32 74.63(18) 1_545 .
O51 Ba5 O32 65.49(18) . .
O42 Ba5 O52 129.44(18) . 1_445
O43 Ba5 O52 72.53(17) 1_545 1_445
O51 Ba5 O52 144.64(18) . 1_445
O32 Ba5 O52 82.45(18) . 1_445
O42 Ba5 O33 72.20(18) . .
O43 Ba5 O33 118.35(17) 1_545 .
O51 Ba5 O33 102.64(17) . .
O32 Ba5 O33 55.46(16) . .
O52 Ba5 O33 67.67(17) 1_445 .
O42 Ba5 O54 77.60(17) . .
O43 Ba5 O54 125.46(17) 1_545 .
O51 Ba5 O54 148.94(17) . .
O32 Ba5 O54 110.60(17) . .
O52 Ba5 O54 55.57(16) 1_445 .
O33 Ba5 O54 58.11(16) . .
O42 Ba5 O61 69.69(17) . .
O43 Ba5 O61 111.37(17) 1_545 .
O51 Ba5 O61 100.52(18) . .
O32 Ba5 O61 164.76(17) . .
O52 Ba5 O61 112.58(17) 1_445 .
O33 Ba5 O61 126.50(16) . .
O54 Ba5 O61 77.93(16) . .
O42 Ba5 O64 112.81(17) . 2_546
O43 Ba5 O64 82.06(17) 1_545 2_546
O51 Ba5 O64 140.88(18) . 2_546
O32 Ba5 O64 142.77(17) . 2_546
O52 Ba5 O64 62.83(17) 1_445 2_546
O33 Ba5 O64 116.10(16) . 2_546
O54 Ba5 O64 61.35(16) . 2_546
O61 Ba5 O64 52.24(16) . 2_546
O42 Ba5 O53 90.58(18) . 1_545
O43 Ba5 O53 72.03(17) 1_545 1_545
O51 Ba5 O53 53.82(17) . 1_545
O32 Ba5 O53 111.98(16) . 1_545
O52 Ba5 O53 135.95(17) 1_445 1_545
O33 Ba5 O53 154.92(15) . 1_545
O54 Ba5 O53 137.08(16) . 1_545
O61 Ba5 O53 59.37(15) . 1_545
O64 Ba5 O53 87.08(16) 2_546 1_545
O42 Ba5 As3 77.83(13) . .
O43 Ba5 As3 101.76(13) 1_545 .
O51 Ba5 As3 77.06(14) . .
O32 Ba5 As3 28.69(13) . .
O52 Ba5 As3 81.77(13) 1_445 .
O33 Ba5 As3 29.29(11) . .
O54 Ba5 As3 87.36(12) . .
O61 Ba5 As3 146.46(11) . .
O64 Ba5 As3 141.69(12) 2_546 .
O53 Ba5 As3 130.68(11) 1_545 .
O42 Ba5 As5 80.29(13) . 1_655
O43 Ba5 As5 77.33(12) 1_545 1_655
O51 Ba5 As5 25.86(13) . 1_655
O32 Ba5 As5 87.90(12) . 1_655
O52 Ba5 As5 149.80(12) 1_445 1_655
O33 Ba5 As5 128.01(11) . 1_655
O54 Ba5 As5 153.05(11) . 1_655
O61 Ba5 As5 80.10(12) . 1_655
O64 Ba5 As5 115.04(12) 2_546 1_655
O53 Ba5 As5 27.96(10) 1_545 1_655
As3 Ba5 As5 102.86(3) . 1_655
O61 Ba6 O53 94.6(2) . 2_646
O61 Ba6 O44 117.03(17) . .
O53 Ba6 O44 132.11(18) 2_646 .
O61 Ba6 O62 90.84(18) . 2_556
O53 Ba6 O62 113.29(17) 2_646 2_556
O44 Ba6 O62 101.85(17) . 2_556
O61 Ba6 O63 155.89(17) . 2_556
O53 Ba6 O63 74.40(19) 2_646 2_556
O44 Ba6 O63 85.26(17) . 2_556
O62 Ba6 O63 74.69(17) 2_556 2_556
O61 Ba6 O63 75.13(17) . 1_655
O53 Ba6 O63 85.04(18) 2_646 1_655
O44 Ba6 O63 71.05(18) . 1_655
O62 Ba6 O63 158.07(17) 2_556 1_655
O63 Ba6 O63 123.87(13) 2_556 1_655
O61 Ba6 O42 72.47(18) . .
O53 Ba6 O42 166.92(18) 2_646 .
O44 Ba6 O42 56.08(17) . .
O62 Ba6 O42 69.98(17) 2_556 .
O63 Ba6 O42 118.33(17) 2_556 .
O63 Ba6 O42 89.50(17) 1_655 .
O61 Ba6 O61 126.00(15) . 2_656
O53 Ba6 O61 64.05(17) 2_646 2_656
O44 Ba6 O61 68.24(16) . 2_656
O62 Ba6 O61 142.80(17) 2_556 2_656
O63 Ba6 O61 68.91(16) 2_556 2_656
O63 Ba6 O61 55.17(16) 1_655 2_656
O42 Ba6 O61 121.69(16) . 2_656
O61 Ba6 O64 73.66(17) . .
O53 Ba6 O64 65.08(17) 2_646 .
O44 Ba6 O64 154.39(17) . .
O62 Ba6 O64 53.25(16) 2_556 .
O63 Ba6 O64 82.23(16) 2_556 .
O63 Ba6 O64 134.14(17) 1_655 .
O42 Ba6 O64 111.69(17) . .
O61 Ba6 O64 126.35(16) 2_656 .
O61 Ba6 As6 102.30(13) . 1_655
O53 Ba6 As6 76.69(13) 2_646 1_655
O44 Ba6 As6 62.70(12) . 1_655
O62 Ba6 As6 163.04(12) 2_556 1_655
O63 Ba6 As6 96.04(12) 2_556 1_655
O63 Ba6 As6 27.87(12) 1_655 1_655
O42 Ba6 As6 103.56(12) . 1_655
O61 Ba6 As6 27.89(11) 2_656 1_655
O64 Ba6 As6 140.81(12) . 1_655
O61 Ba6 As4 97.44(13) . .
O53 Ba6 As4 161.20(13) 2_646 .
O44 Ba6 As4 29.15(12) . .
O62 Ba6 As4 80.98(12) 2_556 .
O63 Ba6 As4 99.15(12) 2_556 .
O63 Ba6 As4 84.17(13) 1_655 .
O42 Ba6 As4 27.79(12) . .
O61 Ba6 As4 97.16(11) 2_656 .
O64 Ba6 As4 132.42(12) . .
As6 Ba6 As4 86.66(4) 1_655 .
O61 Ba6 As6 80.73(13) . .
O53 Ba6 As6 90.97(13) 2_646 .
O44 Ba6 As6 127.02(13) . .
O62 Ba6 As6 25.23(12) 2_556 .
O63 Ba6 As6 78.13(12) 2_556 .
O63 Ba6 As6 155.10(12) 1_655 .
O42 Ba6 As6 88.99(12) . .
O61 Ba6 As6 142.65(11) 2_656 .
O64 Ba6 As6 28.07(11) . .
As6 Ba6 As6 167.44(3) 1_655 .
As4 Ba6 As6 105.15(4) . .
O11 As1 O12 111.6(3) . 2_547
O11 As1 O13 115.5(3) . 2_547
O12 As1 O13 113.1(3) 2_547 2_547
O11 As1 O14 106.2(3) . 1_445
O12 As1 O14 107.3(3) 2_547 1_445
O13 As1 O14 102.1(3) 2_547 1_445
O11 As1 O21 70.2(3) . 2_547
O12 As1 O21 79.8(2) 2_547 2_547
O13 As1 O21 74.8(2) 2_547 2_547
O14 As1 O21 172.9(2) 1_445 2_547
O11 As1 Ba1 61.2(2) . .
O12 As1 Ba1 50.7(2) 2_547 .
O13 As1 Ba1 131.8(2) 2_547 .
O14 As1 Ba1 125.6(2) 1_445 .
O21 As1 Ba1 58.56(13) 2_547 .
O11 As1 O13 134.8(2) . 1_445
O12 As1 O13 71.0(2) 2_547 1_445
O13 As1 O13 102.73(19) 2_547 1_445
O14 As1 O13 39.5(2) 1_445 1_445
O21 As1 O13 147.06(16) 2_547 1_445
Ba1 As1 O13 109.68(10) . 1_445
O11 As1 O14 81.4(2) . 2_547
O12 As1 O14 128.7(2) 2_547 2_547
O13 As1 O14 34.2(2) 2_547 2_547
O14 As1 O14 116.34(17) 1_445 2_547
O21 As1 O14 57.56(15) 2_547 2_547
Ba1 As1 O14 113.38(10) . 2_547
O13 As1 O14 134.21(15) 1_445 2_547
O11 As1 Ba1 123.9(2) . 1_455
O12 As1 Ba1 124.3(2) 2_547 1_455
O13 As1 Ba1 46.6(2) 2_547 1_455
O14 As1 Ba1 55.5(2) 1_445 1_455
O21 As1 Ba1 120.93(13) 2_547 1_455
Ba1 As1 Ba1 174.77(3) . 1_455
O13 As1 Ba1 67.75(10) 1_445 1_455
O14 As1 Ba1 68.01(10) 2_547 1_455
O11 As1 O34 129.8(2) . 2_547
O12 As1 O34 23.4(2) 2_547 2_547
O13 As1 O34 90.2(2) 2_547 2_547
O14 As1 O34 109.5(2) 1_445 2_547
O21 As1 O34 77.10(15) 2_547 2_547
Ba1 As1 O34 69.47(9) . 2_547
O13 As1 O34 70.03(13) 1_445 2_547
O14 As1 O34 111.61(12) 2_547 2_547
Ba1 As1 O34 105.31(9) 1_455 2_547
O11 As1 O21 74.2(2) . 1_545
O12 As1 O21 50.8(2) 2_547 1_545
O13 As1 O21 163.8(2) 2_547 1_545
O14 As1 O21 86.5(2) 1_445 1_545
O21 As1 O21 98.09(11) 2_547 1_545
Ba1 As1 O21 39.59(9) . 1_545
O13 As1 O21 75.17(13) 1_445 1_545
O14 As1 O21 150.61(14) 2_547 1_545
Ba1 As1 O21 140.17(10) 1_455 1_545
O34 As1 O21 73.92(13) 2_547 1_545
O11 As1 O31 142.7(2) . 2_547
O12 As1 O31 61.8(2) 2_547 2_547
O13 As1 O31 51.8(2) 2_547 2_547
O14 As1 O31 110.7(2) 1_445 2_547
O21 As1 O31 72.56(15) 2_547 2_547
Ba1 As1 O31 99.55(9) . 2_547
O13 As1 O31 80.29(14) 1_445 2_547
O14 As1 O31 78.04(12) 2_547 2_547
Ba1 As1 O31 75.65(8) 1_455 2_547
O34 As1 O31 38.51(12) 2_547 2_547
O21 As1 O31 112.43(13) 1_545 2_547
O21 As2 O22 112.7(3) . .
O21 As2 O23 111.0(3) . 1_455
O22 As2 O23 114.7(3) . 1_455
O21 As2 O24 108.8(3) . 1_455
O22 As2 O24 105.1(3) . 1_455
O23 As2 O24 103.8(3) 1_455 1_455
O21 As2 O41 174.7(3) . .
O22 As2 O41 69.7(2) . .
O23 As2 O41 63.9(2) 1_455 .
O24 As2 O41 74.4(2) 1_455 .
O21 As2 Ba2 69.0(2) . .
O22 As2 Ba2 44.4(2) . .
O23 As2 Ba2 141.2(2) 1_455 .
O24 As2 Ba2 113.0(2) 1_455 .
O41 As2 Ba2 113.88(10) . .
O21 As2 Ba1 64.7(2) . 2_557
O22 As2 Ba1 130.3(2) . 2_557
O23 As2 Ba1 46.5(2) 1_455 2_557
O24 As2 Ba1 123.1(2) 1_455 2_557
O41 As2 Ba1 110.04(10) . 2_557
Ba2 As2 Ba1 115.24(4) . 2_557
O21 As2 Ba2 124.5(2) . 1_455
O22 As2 Ba2 122.8(2) . 1_455
O23 As2 Ba2 47.0(2) 1_455 1_455
O24 As2 Ba2 56.7(2) 1_455 1_455
O41 As2 Ba2 53.43(10) . 1_455
Ba2 As2 Ba2 163.93(3) . 1_455
Ba1 As2 Ba2 80.25(3) 2_557 1_455
O21 As2 O52 125.2(3) . 1_455
O22 As2 O52 58.0(2) . 1_455
O23 As2 O52 121.8(2) 1_455 1_455
O24 As2 O52 47.2(2) 1_455 1_455
O41 As2 O52 60.12(13) . 1_455
Ba2 As2 O52 78.45(9) . 1_455
Ba1 As2 O52 166.21(9) 2_557 1_455
Ba2 As2 O52 85.97(9) 1_455 1_455
O21 As2 O12 60.6(2) . .
O22 As2 O12 89.6(2) . .
O23 As2 O12 72.6(2) 1_455 .
O24 As2 O12 164.7(2) 1_455 .
O41 As2 O12 115.29(14) . .
Ba2 As2 O12 74.88(10) . .
Ba1 As2 O12 43.70(10) 2_557 .
Ba2 As2 O12 118.28(10) 1_455 .
O52 As2 O12 147.40(13) 1_455 .
O21 As2 O34 96.8(2) . .
O22 As2 O34 62.7(2) . .
O23 As2 O34 66.2(2) 1_455 .
O24 As2 O34 154.4(2) 1_455 .
O41 As2 O34 80.10(13) . .
Ba2 As2 O34 75.13(9) . .
Ba1 As2 O34 68.28(8) 2_557 .
Ba2 As2 O34 108.97(9) 1_455 .
O52 As2 O34 116.35(13) 1_455 .
O12 As2 O34 38.15(12) . .
O21 As2 O32 69.9(3) . 1_565
O22 As2 O32 65.1(2) . 1_565
O23 As2 O32 179.0(2) 1_455 1_565
O24 As2 O32 75.5(2) 1_455 1_565
O41 As2 O32 115.24(13) . 1_565
Ba2 As2 O32 39.40(9) . 1_565
Ba1 As2 O32 134.41(9) 2_557 1_565
Ba2 As2 O32 132.16(9) 1_455 1_565
O52 As2 O32 57.23(12) 1_455 1_565
O12 As2 O32 108.32(13) . 1_565
O34 As2 O32 114.25(12) . 1_565
O31 As3 O32 109.3(3) . .
O31 As3 O33 117.0(3) . .
O32 As3 O33 107.4(3) . .
O31 As3 O34 107.3(3) . .
O32 As3 O34 111.8(3) . .
O33 As3 O34 103.9(3) . .
O31 As3 O22 64.1(2) . .
O32 As3 O22 164.0(2) . .
O33 As3 O22 66.5(2) . .
O34 As3 O22 84.3(2) . .
O31 As3 Ba5 108.1(2) . .
O32 As3 Ba5 54.4(2) . .
O33 As3 Ba5 59.7(2) . .
O34 As3 Ba5 144.5(2) . .
O22 As3 Ba5 112.18(10) . .
O31 As3 Ba3 44.3(2) . 1_655
O32 As3 Ba3 65.2(2) . 1_655
O33 As3 Ba3 134.0(2) . 1_655
O34 As3 Ba3 121.35(19) . 1_655
O22 As3 Ba3 107.57(11) . 1_655
Ba5 As3 Ba3 84.74(3) . 1_655
O31 As3 Ba3 129.2(2) . .
O32 As3 Ba3 121.3(2) . .
O33 As3 Ba3 52.1(2) . .
O34 As3 Ba3 51.86(19) . .
O22 As3 Ba3 67.72(10) . .
Ba5 As3 Ba3 103.87(4) . .
Ba3 As3 Ba3 171.19(3) 1_655 .
O31 As3 O14 90.4(2) . 1_545
O32 As3 O14 55.6(2) . 1_545
O33 As3 O14 152.2(2) . 1_545
O34 As3 O14 69.0(2) . 1_545
O22 As3 O14 135.81(14) . 1_545
Ba5 As3 O14 109.84(9) . 1_545
Ba3 As3 O14 63.32(9) 1_655 1_545
Ba3 As3 O14 114.35(10) . 1_545
O31 As3 O12 75.0(2) . .
O32 As3 O12 124.1(2) . .
O33 As3 O12 119.9(2) . .
O34 As3 O12 32.3(2) . .
O22 As3 O12 69.80(13) . .
Ba5 As3 O12 176.73(10) . .
Ba3 As3 O12 97.20(10) 1_655 .
Ba3 As3 O12 74.29(9) . .
O14 As3 O12 68.93(13) 1_545 .
O31 As3 O51 74.0(2) . .
O32 As3 O51 46.8(2) . .
O33 As3 O51 98.2(2) . .
O34 As3 O51 153.7(2) . .
O22 As3 O51 117.95(14) . .
Ba5 As3 O51 43.01(9) . .
Ba3 As3 O51 41.74(9) 1_655 .
Ba3 As3 O51 146.87(10) . .
O14 As3 O51 84.87(13) 1_545 .
O12 As3 O51 138.82(13) . .
O31 As3 O42 73.2(2) . .
O32 As3 O42 88.5(2) . .
O33 As3 O42 58.7(2) . .
O34 As3 O42 157.4(2) . .
O22 As3 O42 75.64(14) . .
Ba5 As3 O42 42.50(9) . .
Ba3 As3 O42 75.45(9) 1_655 .
Ba3 As3 O42 109.58(9) . .
O14 As3 O42 133.33(13) 1_545 .
O12 As3 O42 140.55(13) . .
O51 As3 O42 48.86(13) . .
O41 As4 O42 120.6(3) 1_655 .
O41 As4 O43 111.7(3) 1_655 .
O42 As4 O43 108.2(3) . .
O41 As4 O44 105.3(3) 1_655 .
O42 As4 O44 101.5(3) . .
O43 As4 O44 108.4(3) . .
O41 As4 O31 59.5(2) 1_655 .
O42 As4 O31 85.1(2) . .
O43 As4 O31 82.3(2) . .
O44 As4 O31 164.4(2) . .
O41 As4 Ba4 130.4(2) 1_655 .
O42 As4 Ba4 56.1(2) . .
O43 As4 Ba4 52.9(2) . .
O44 As4 Ba4 124.2(2) . .
O31 As4 Ba4 71.22(10) . .
O41 As4 Ba6 139.0(2) 1_655 .
O42 As4 Ba6 53.0(2) . .
O43 As4 Ba6 107.9(2) . .
O44 As4 Ba6 50.52(19) . .
O31 As4 Ba6 138.07(10) . .
Ba4 As4 Ba6 82.91(3) . .
O41 As4 O53 103.6(2) 1_655 .
O42 As4 O53 129.5(2) . .
O43 As4 O53 72.7(2) . .
O44 As4 O53 39.7(2) . .
O31 As4 O53 141.95(14) . .
Ba4 As4 O53 112.11(10) . .
Ba6 As4 O53 78.10(9) . .
O41 As4 Ba2 63.5(2) 1_655 .
O42 As4 Ba2 120.3(2) . .
O43 As4 Ba2 51.1(2) . .
O44 As4 Ba2 136.9(2) . .
O31 As4 Ba2 42.73(10) . .
Ba4 As4 Ba2 77.20(3) . .
Ba6 As4 Ba2 157.49(3) . .
O53 As4 Ba2 99.65(10) . .
O41 As4 O51 59.7(2) 1_655 .
O42 As4 O51 62.1(2) . .
O43 As4 O51 144.6(2) . .
O44 As4 O51 106.8(2) . .
O31 As4 O51 63.58(14) . .
Ba4 As4 O51 103.99(10) . .
Ba6 As4 O51 92.87(10) . .
O53 As4 O51 141.11(14) . .
Ba2 As4 O51 102.01(10) . .
O41 As4 Ba4 43.9(2) 1_655 1_655
O42 As4 Ba4 123.9(2) . 1_655
O43 As4 Ba4 127.9(2) . 1_655
O44 As4 Ba4 61.6(2) . 1_655
O31 As4 Ba4 102.99(10) . 1_655
Ba4 As4 Ba4 174.19(3) . 1_655
Ba6 As4 Ba4 101.59(4) . 1_655
O53 As4 Ba4 72.67(10) . 1_655
Ba2 As4 Ba4 99.00(3) . 1_655
O51 As4 Ba4 72.32(10) . 1_655
O41 As4 O52 61.7(2) 1_655 .
O42 As4 O52 158.5(2) . .
O43 As4 O52 88.5(2) . .
O44 As4 O52 59.4(2) . .
O31 As4 O52 111.09(13) . .
Ba4 As4 O52 141.30(9) . .
Ba6 As4 O52 109.75(9) . .
O53 As4 O52 41.85(12) . .
Ba2 As4 O52 80.58(9) . .
O51 As4 O52 111.42(13) . .
Ba4 As4 O52 40.63(8) 1_655 .
O51 As5 O52 113.3(3) 1_455 1_445
O51 As5 O53 108.5(3) 1_455 1_445
O52 As5 O53 113.2(3) 1_445 1_445
O51 As5 O54 110.0(3) 1_455 .
O52 As5 O54 105.4(3) 1_445 .
O53 As5 O54 106.1(3) 1_445 .
O51 As5 O33 77.4(2) 1_455 .
O52 As5 O33 73.1(2) 1_445 .
O53 As5 O33 167.2(2) 1_445 .
O54 As5 O33 61.1(2) . .
O51 As5 O64 177.8(3) 1_455 2_546
O52 As5 O64 68.8(2) 1_445 2_546
O53 As5 O64 70.8(2) 1_445 2_546
O54 As5 O64 68.4(2) . 2_546
O33 As5 O64 102.86(16) . 2_546
O51 As5 O24 59.4(2) 1_455 1_445
O52 As5 O24 54.0(2) 1_445 1_445
O53 As5 O24 126.7(2) 1_445 1_445
O54 As5 O24 127.1(2) . 1_445
O33 As5 O24 66.06(15) . 1_445
O64 As5 O24 122.70(15) 2_546 1_445
O51 As5 O44 108.8(2) 1_455 1_445
O52 As5 O44 77.4(2) 1_445 1_445
O53 As5 O44 40.3(2) 1_445 1_445
O54 As5 O44 135.8(2) . 1_445
O33 As5 O44 149.71(15) . 1_445
O64 As5 O44 72.12(15) 2_546 1_445
O24 As5 O44 91.02(14) 1_445 1_445
O51 As5 Ba5 45.9(2) 1_455 1_455
O52 As5 Ba5 132.6(2) 1_445 1_455
O53 As5 Ba5 62.6(2) 1_445 1_455
O54 As5 Ba5 121.4(2) . 1_455
O33 As5 Ba5 122.13(11) . 1_455
O64 As5 Ba5 133.32(12) 2_546 1_455
O24 As5 Ba5 89.15(11) 1_445 1_455
O44 As5 Ba5 74.41(10) 1_445 1_455
O51 As5 O63 108.2(2) 1_455 .
O52 As5 O63 135.3(2) 1_445 .
O53 As5 O63 66.3(2) 1_445 .
O54 As5 O63 42.8(2) . .
O33 As5 O63 101.27(14) . .
O64 As5 O63 69.62(15) 2_546 .
O24 As5 O63 163.11(14) 1_445 .
O44 As5 O63 104.50(14) 1_445 .
Ba5 As5 O63 88.68(10) 1_455 .
O51 As5 Ba5 127.3(2) 1_455 .
O52 As5 Ba5 49.9(2) 1_445 .
O53 As5 Ba5 124.1(2) 1_445 .
O54 As5 Ba5 55.54(19) . .
O33 As5 Ba5 50.60(11) . .
O64 As5 Ba5 53.31(12) 2_546 .
O24 As5 Ba5 88.44(11) 1_445 .
O44 As5 Ba5 112.62(10) 1_445 .
Ba5 As5 Ba5 172.60(3) 1_455 .
O63 As5 Ba5 91.60(10) . .
O51 As5 O43 65.7(2) 1_455 1_445
O52 As5 O43 93.4(2) 1_445 1_445
O53 As5 O43 60.5(2) 1_445 1_445
O54 As5 O43 160.5(2) . 1_445
O33 As5 O43 131.63(14) . 1_445
O64 As5 O43 115.24(14) 2_546 1_445
O24 As5 O43 68.57(14) 1_445 1_445
O44 As5 O43 43.12(13) 1_445 1_445
Ba5 As5 O43 41.26(8) 1_455 1_445
O63 As5 O43 118.82(12) . 1_445
Ba5 As5 O43 142.98(9) . 1_445
O61 As6 O62 113.6(3) 2_556 2_556
O61 As6 O63 111.5(3) 2_556 .
O62 As6 O63 114.3(3) 2_556 .
O61 As6 O64 105.6(3) 2_556 .
O62 As6 O64 104.8(3) 2_556 .
O63 As6 O64 106.1(3) . .
O61 As6 O44 74.2(2) 2_556 1_455
O62 As6 O44 76.8(2) 2_556 1_455
O63 As6 O44 72.5(2) . 1_455
O64 As6 O44 178.3(2) . 1_455
O61 As6 O54 141.9(2) 2_556 .
O62 As6 O54 68.3(2) 2_556 .
O63 As6 O54 46.8(2) . .
O64 As6 O54 110.6(2) . .
O44 As6 O54 69.31(15) 1_455 .
O61 As6 Ba6 61.0(2) 2_556 1_455
O62 As6 Ba6 124.2(2) 2_556 1_455
O63 As6 Ba6 52.11(19) . 1_455
O64 As6 Ba6 130.7(2) . 1_455
O44 As6 Ba6 47.61(10) 1_455 1_455
O54 As6 Ba6 85.85(10) . 1_455
O61 As6 O64 72.8(2) 2_556 2_556
O62 As6 O64 41.2(2) 2_556 2_556
O63 As6 O64 139.4(2) . 2_556
O64 As6 O64 111.5(2) . 2_556
O44 As6 O64 70.14(14) 1_455 2_556
O54 As6 O64 103.83(14) . 2_556
Ba6 As6 O64 108.58(10) 1_455 2_556
O61 As6 O62 132.5(2) 2_556 .
O62 As6 O62 108.6(2) 2_556 .
O63 As6 O62 67.3(2) . .
O64 As6 O62 41.2(2) . .
O44 As6 O62 137.82(14) 1_455 .
O54 As6 O62 74.19(14) . .
Ba6 As6 O62 110.35(9) 1_455 .
O64 As6 O62 140.72(14) 2_556 .
O61 As6 Ba6 126.9(2) 2_556 .
O62 As6 Ba6 45.4(2) 2_556 .
O63 As6 Ba6 121.7(2) . .
O64 As6 Ba6 59.6(2) . .
O44 As6 Ba6 121.98(11) 1_455 .
O54 As6 Ba6 83.12(10) . .
Ba6 As6 Ba6 167.44(3) 1_455 .
O64 As6 Ba6 68.55(10) 2_556 .
O62 As6 Ba6 72.31(9) . .
O61 As6 Ba5 51.7(2) 2_556 2_556
O62 As6 Ba5 133.7(2) 2_556 2_556
O63 As6 Ba5 111.6(2) . 2_556
O64 As6 Ba5 55.5(2) . 2_556
O44 As6 Ba5 123.92(11) 1_455 2_556
O54 As6 Ba5 153.70(10) . 2_556
Ba6 As6 Ba5 89.16(3) 1_455 2_556
O64 As6 Ba5 102.24(11) 2_556 2_556
O62 As6 Ba5 83.47(9) . 2_556
Ba6 As6 Ba5 103.38(4) . 2_556
O61 As6 O53 48.6(2) 2_556 2_546
O62 As6 O53 159.0(2) 2_556 2_546
O63 As6 O53 71.0(2) . 2_546
O64 As6 O53 92.3(2) . 2_546
O44 As6 O53 86.29(14) 1_455 2_546
O54 As6 O53 117.18(13) . 2_546
Ba6 As6 O53 41.55(9) 1_455 2_546
O64 As6 O53 121.08(14) 2_556 2_546
O62 As6 O53 92.22(13) . 2_546
Ba6 As6 O53 150.71(9) . 2_546
Ba5 As6 O53 49.04(9) 2_556 2_546
As1 O11 O14 37.75(19) . 1_445
As1 O11 O12 34.27(18) . 2_547
O14 O11 O12 60.1(2) 1_445 2_547
As1 O11 Ba3 126.9(3) . .
O14 O11 Ba3 89.3(2) 1_445 .
O12 O11 Ba3 130.9(3) 2_547 .
As1 O11 O13 32.40(18) . 2_547
O14 O11 O13 57.1(2) 1_445 2_547
O12 O11 O13 60.0(2) 2_547 2_547
Ba3 O11 O13 135.2(3) . 2_547
As1 O12 O34 141.5(4) 2_557 .
As1 O12 O14 37.08(18) 2_557 2_647
O34 O12 O14 133.1(3) . 2_647
As1 O12 Ba1 101.4(3) 2_557 2_557
O34 O12 Ba1 107.7(2) . 2_557
O14 O12 Ba1 118.2(2) 2_647 2_557
As1 O12 O11 34.15(18) 2_557 2_557
O34 O12 O11 159.0(3) . 2_557
O14 O12 O11 59.2(2) 2_647 2_557
Ba1 O12 O11 67.42(19) 2_557 2_557
As1 O13 O14 123.2(3) 2_557 .
As1 O13 O14 39.7(2) 2_557 2_647
O14 O13 O14 133.2(3) . 2_647
As1 O13 O12 33.34(17) 2_557 .
O14 O13 O12 136.4(3) . .
O14 O13 O12 60.4(2) 2_647 .
As1 O13 Ba2 135.3(3) 2_557 .
O14 O13 Ba2 66.6(2) . .
O14 O13 Ba2 160.2(3) 2_647 .
O12 O13 Ba2 106.4(2) . .
As1 O14 O13 113.9(3) 1_665 .
As1 O14 O13 38.24(18) 1_665 2_657
O13 O14 O13 111.8(3) . 2_657
As1 O14 O11 36.07(19) 1_665 1_665
O13 O14 O11 139.3(3) . 1_665
O13 O14 O11 63.6(2) 2_657 1_665
As1 O14 O12 35.57(18) 1_665 2_657
O13 O14 O12 81.0(3) . 2_657
O13 O14 O12 62.4(2) 2_657 2_657
O11 O14 O12 60.7(2) 1_665 2_657
As1 O14 H1 111.6(5) 1_665 .
O13 O14 H1 3.2(3) . .
O13 O14 H1 111.6(5) 2_657 .
O11 O14 H1 136.2(5) 1_665 .
O12 O14 H1 78.2(4) 2_657 .
As2 O21 Ba1 151.2(4) . 1_565
As2 O21 O23 34.85(19) . 1_455
Ba1 O21 O23 138.3(3) 1_565 1_455
As2 O21 O22 33.71(19) . .
Ba1 O21 O22 156.2(3) 1_565 .
O23 O21 O22 61.5(2) 1_455 .
As2 O21 O24 37.11(19) . 1_455
Ba1 O21 O24 115.0(3) 1_565 1_455
O23 O21 O24 58.9(2) 1_455 1_455
O22 O21 O24 59.0(2) . 1_455
As2 O22 Ba4 132.0(3) . .
As2 O22 Ba2 110.3(3) . .
Ba4 O22 Ba2 113.5(2) . .
As2 O22 O24 38.99(19) . 1_455
Ba4 O22 O24 101.7(2) . 1_455
Ba2 O22 O24 116.6(3) . 1_455
As2 O22 O21 33.60(19) . .
Ba4 O22 O21 162.9(3) . .
Ba2 O22 O21 77.2(2) . .
O24 O22 O21 61.2(2) 1_455 .
As2 O23 O24 39.40(19) 1_655 .
As2 O23 O21 34.19(19) 1_655 1_655
O24 O23 O21 61.4(2) . 1_655
As2 O23 Ba1 107.3(3) 1_655 2_657
O24 O23 Ba1 124.0(3) . 2_657
O21 O23 Ba1 73.3(2) 1_655 2_657
As2 O23 Ba3 120.4(3) 1_655 1_655
O24 O23 Ba3 126.7(3) . 1_655
O21 O23 Ba3 137.4(3) 1_655 1_655
Ba1 O23 Ba3 108.7(2) 2_657 1_655
As2 O24 O23 36.83(17) 1_655 .
As2 O24 O22 35.88(17) 1_655 1_655
O23 O24 O22 62.1(2) . 1_655
As2 O24 O21 34.07(18) 1_655 1_655
O23 O24 O21 59.7(2) . 1_655
O22 O24 O21 59.8(2) 1_655 1_655
As2 O24 O52 105.4(3) 1_655 .
O23 O24 O52 120.6(3) . .
O22 O24 O52 69.6(2) 1_655 .
O21 O24 O52 119.9(3) 1_655 .
As2 O24 H2 102.5(5) 1_655 .
O23 O24 H2 116.1(5) . .
O22 O24 H2 66.7(4) 1_655 .
O21 O24 H2 119.4(5) 1_655 .
O52 O24 H2 4.7(3) . .
As3 O31 Ba2 142.9(3) . .
As3 O31 Ba3 109.7(3) . 1_655
Ba2 O31 Ba3 106.9(2) . 1_655
As3 O31 O32 35.34(18) . .
Ba2 O31 O32 171.9(3) . .
Ba3 O31 O32 74.5(2) 1_655 .
As3 O31 O34 37.29(19) . .
Ba2 O31 O34 121.4(3) . .
Ba3 O31 O34 122.1(3) 1_655 .
O32 O31 O34 62.2(2) . .
As3 O32 Ba2 151.3(3) . 1_545
As3 O32 O33 36.55(18) . .
Ba2 O32 O33 146.8(3) 1_545 .
As3 O32 O31 35.32(18) . .
Ba2 O32 O31 146.2(3) 1_545 .
O33 O32 O31 63.7(2) . .
As3 O32 Ba5 96.9(2) . .
Ba2 O32 Ba5 107.0(2) 1_545 .
O33 O32 Ba5 65.16(18) . .
O31 O32 Ba5 100.8(2) . .
As3 O33 Ba4 128.0(3) . .
As3 O33 O34 38.79(18) . .
Ba4 O33 O34 131.3(3) . .
As3 O33 O32 36.05(19) . .
Ba4 O33 O32 142.9(3) . .
O34 O33 O32 63.0(2) . .
As3 O33 O31 31.26(17) . .
Ba4 O33 O31 97.0(2) . .
O34 O33 O31 59.1(2) . .
O32 O33 O31 58.4(2) . .
As3 O34 O12 126.4(3) . .
As3 O34 O33 37.30(18) . .
O12 O34 O33 138.5(3) . .
As3 O34 O31 35.37(18) . .
O12 O34 O31 91.0(3) . .
O33 O34 O31 63.3(2) . .
As3 O34 O32 33.25(17) . .
O12 O34 O32 135.7(3) . .
O33 O34 O32 58.5(2) . .
O31 O34 O32 58.4(2) . .
As3 O34 H3 116.6(5) . .
O12 O34 H3 17.8(3) . .
O33 O34 H3 121.1(5) . .
O31 O34 H3 82.6(4) . .
O32 O34 H3 137.3(5) . .
As4 O41 O44 38.67(19) 1_455 1_455
As4 O41 Ba4 111.1(3) 1_455 .
O44 O41 Ba4 72.6(2) 1_455 .
As4 O41 O43 34.50(18) 1_455 1_455
O44 O41 O43 61.3(2) 1_455 1_455
Ba4 O41 O43 125.6(3) . 1_455
As4 O41 Ba3 134.6(3) 1_455 .
O44 O41 Ba3 151.7(3) 1_455 .
Ba4 O41 Ba3 101.59(19) . .
O43 O41 Ba3 132.6(3) 1_455 .
As4 O42 O44 40.34(19) . .
As4 O42 Ba5 140.9(3) . .
O44 O42 Ba5 145.7(3) . .
As4 O42 O43 35.99(18) . .
O44 O42 O43 62.5(2) . .
Ba5 O42 O43 144.9(3) . .
As4 O42 Ba6 99.2(3) . .
O44 O42 Ba6 60.31(18) . .
Ba5 O42 Ba6 110.6(2) . .
O43 O42 Ba6 102.8(2) . .
As4 O43 Ba5 139.7(3) . 1_565
As4 O43 O42 35.83(18) . .
Ba5 O43 O42 142.5(3) 1_565 .
As4 O43 O41 33.82(17) . 1_655
Ba5 O43 O41 137.9(3) 1_565 1_655
O42 O43 O41 63.7(2) . 1_655
As4 O43 O44 36.67(18) . .
Ba5 O43 O44 103.3(2) 1_565 .
O42 O43 O44 57.7(2) . .
O41 O43 O44 58.5(2) 1_655 .
As4 O44 O53 113.6(3) . .
As4 O44 O42 38.14(18) . .
O53 O44 O42 138.8(3) . .
As4 O44 O41 36.01(17) . 1_655
O53 O44 O41 110.6(3) . 1_655
O42 O44 O41 65.1(2) . 1_655
As4 O44 Ba6 100.3(2) . .
O53 O44 Ba6 116.5(3) . .
O42 O44 Ba6 63.61(18) . .
O41 O44 Ba6 126.9(2) 1_655 .
As4 O44 H4 115.1(5) . .
O53 O44 H4 4.9(3) . .
O42 O44 H4 137.1(5) . .
O41 O44 H4 114.7(5) 1_655 .
Ba6 O44 H4 111.7(5) . .
As5 O51 Ba3 128.8(3) 1_655 1_655
As5 O51 O53 36.19(18) 1_655 1_545
Ba3 O51 O53 164.7(3) 1_655 1_545
As5 O51 Ba5 108.2(3) 1_655 .
Ba3 O51 Ba5 122.9(2) 1_655 .
O53 O51 Ba5 72.0(2) 1_545 .
As5 O51 O52 33.57(18) 1_655 1_545
Ba3 O51 O52 104.0(2) 1_655 1_545
O53 O51 O52 61.5(2) 1_545 1_545
Ba5 O51 O52 125.5(3) . 1_545
As5 O52 O54 38.49(18) 1_665 1_665
As5 O52 Ba4 134.9(3) 1_665 1_655
O54 O52 Ba4 145.1(3) 1_665 1_655
As5 O52 O51 33.14(18) 1_665 1_565
O54 O52 O51 61.1(2) 1_665 1_565
Ba4 O52 O51 137.5(3) 1_655 1_565
As5 O52 O53 33.56(18) 1_665 .
O54 O52 O53 59.7(2) 1_665 .
Ba4 O52 O53 101.9(2) 1_655 .
O51 O52 O53 58.1(2) 1_565 .
As5 O53 O44 113.8(3) 1_665 .
As5 O53 Ba6 131.9(3) 1_665 2_656
O44 O53 Ba6 98.0(2) . 2_656
As5 O53 O51 35.33(18) 1_665 1_565
O44 O53 O51 113.5(3) . 1_565
Ba6 O53 O51 148.5(3) 2_656 1_565
As5 O53 O54 37.94(18) 1_665 1_665
O44 O53 O54 140.9(3) . 1_665
Ba6 O53 O54 95.2(2) 2_656 1_665
O51 O53 O54 61.6(2) 1_565 1_665
As5 O54 O63 110.0(3) . .
As5 O54 O52 36.10(17) . 1_445
O63 O54 O52 135.5(3) . 1_445
As5 O54 O53 35.98(17) . 1_445
O63 O54 O53 76.4(2) . 1_445
O52 O54 O53 61.4(2) 1_445 1_445
As5 O54 O51 33.65(17) . 1_455
O63 O54 O51 109.6(3) . 1_455
O52 O54 O51 60.2(2) 1_445 1_455
O53 O54 O51 58.3(2) 1_445 1_455
As5 O54 H5 99.8(4) . .
O63 O54 H5 12.2(3) . .
O52 O54 H5 129.5(5) 1_445 .
O53 O54 H5 68.3(4) 1_445 .
O51 O54 H5 97.3(4) 1_455 .
As6 O61 Ba6 139.1(3) 2_546 .
As6 O61 O64 38.26(19) 2_546 2_546
Ba6 O61 O64 144.6(3) . 2_546
As6 O61 O63 34.55(18) 2_546 2_546
Ba6 O61 O63 145.1(3) . 2_546
O64 O61 O63 60.0(2) 2_546 2_546
As6 O61 O62 33.35(17) 2_546 .
Ba6 O61 O62 106.0(2) . .
O64 O61 O62 59.0(2) 2_546 .
O63 O61 O62 61.1(2) 2_546 .
As6 O62 O64 114.1(3) 2_546 .
As6 O62 O64 38.49(19) 2_546 2_546
O64 O62 O64 118.3(3) . 2_546
As6 O62 O61 33.05(17) 2_546 .
O64 O62 O61 81.4(3) . .
O64 O62 O61 59.1(2) 2_546 .
As6 O62 Ba6 109.4(3) 2_546 2_546
O64 O62 Ba6 99.4(2) . 2_546
O64 O62 Ba6 70.98(19) 2_546 2_546
O61 O62 Ba6 122.0(2) . 2_546
As6 O63 O54 105.2(3) . .
As6 O63 O64 37.70(19) . .
O54 O63 O64 110.1(3) . .
As6 O63 O61 33.99(17) . 2_556
O54 O63 O61 130.1(3) . 2_556
O64 O63 O61 59.0(2) . 2_556
As6 O63 O62 32.72(17) . 2_556
O54 O63 O62 73.1(2) . 2_556
O64 O63 O62 58.3(2) . 2_556
O61 O63 O62 59.9(2) 2_556 2_556
As6 O64 O62 113.0(3) . .
As6 O64 O62 36.68(18) . 2_556
O62 O64 O62 115.0(3) . 2_556
As6 O64 O61 36.13(19) . 2_556
O62 O64 O61 136.1(3) . 2_556
O62 O64 O61 61.9(2) 2_556 2_556
As6 O64 O63 36.20(18) . .
O62 O64 O63 78.7(2) . .
O62 O64 O63 62.4(2) 2_556 .
O61 O64 O63 60.9(2) 2_556 .
As6 O64 H6 110.6(5) . .
O62 O64 H6 5.0(3) . .
O62 O64 H6 110.4(5) 2_556 .
O61 O64 H6 136.5(5) 2_556 .
O63 O64 H6 77.4(4) . .

loop_
_geom_bond_atom_site_label_1
_geom_bond_atom_site_label_2
_geom_bond_distance
_geom_bond_site_symmetry_2
Ba1 O21 2.634(6) 1_545
Ba1 O23 2.753(6) 2_647
Ba1 O12 2.767(6) 2_547
Ba1 O13 2.833(6) 2_647
Ba1 O11 2.850(6) 2_547
Ba1 O12 2.864(6) .
Ba1 O34 2.895(6) .
Ba1 O11 3.074(6) .
Ba1 O14 3.084(6) 1_545
Ba1 O21 3.280(7) 2_547
Ba1 As1 3.5077(11) .
Ba1 As2 3.6256(12) 2_547
Ba1 H3 2.8747(6) .
Ba2 O31 2.611(6) .
Ba2 O32 2.628(6) 1_565
Ba2 O22 2.700(6) .
Ba2 O23 2.802(6) .
Ba2 O13 2.829(6) .
Ba2 O43 2.886(6) .
Ba2 O14 2.922(6) .
Ba2 O24 3.071(6) .
Ba2 O41 3.250(6) 1_655
Ba2 O21 3.402(7) .
Ba2 As2 3.6237(12) .
Ba2 As4 3.6308(12) .
Ba2 H1 2.6518(7) .
Ba3 O31 2.657(6) 1_455
Ba3 O51 2.677(6) 1_455
Ba3 O23 2.791(6) 1_455
Ba3 O11 2.810(6) .
Ba3 O41 2.822(6) .
Ba3 O24 2.891(6) 1_445
Ba3 O34 2.918(6) .
Ba3 O33 2.935(6) .
Ba3 O32 3.257(6) 1_455
Ba3 As3 3.5835(11) 1_455
Ba3 As3 3.6528(11) .
Ba3 O22 3.890(6) .
Ba4 O33 2.641(6) .
Ba4 O22 2.657(6) .
Ba4 O41 2.732(6) .
Ba4 O52 2.744(6) 1_455
Ba4 O62 2.862(6) 2_556
Ba4 O43 2.867(6) .
Ba4 O42 2.961(6) .
Ba4 O54 2.979(6) .
Ba4 O44 3.231(6) 1_455
Ba4 As4 3.5502(11) .
Ba4 As4 3.6740(11) 1_455
Ba4 O64 3.839(7) 2_556
Ba5 O42 2.702(6) .
Ba5 O43 2.703(6) 1_545
Ba5 O51 2.722(6) .
Ba5 O32 2.828(6) .
Ba5 O52 2.855(6) 1_445
Ba5 O33 2.982(6) .
Ba5 O54 3.007(6) .
Ba5 O61 3.033(6) .
Ba5 O64 3.129(7) 2_546
Ba5 O53 3.195(6) 1_545
Ba5 As3 3.4526(11) .
Ba5 As5 3.5994(11) 1_655
Ba6 O61 2.670(6) .
Ba6 O53 2.674(6) 2_646
Ba6 O44 2.797(6) .
Ba6 O62 2.798(6) 2_556
Ba6 O63 2.828(6) 2_556
Ba6 O63 2.846(6) 1_655
Ba6 O42 2.884(6) .
Ba6 O61 3.107(6) 2_656
Ba6 O64 3.199(7) .
Ba6 As6 3.5516(11) 1_655
Ba6 As4 3.5655(12) .
Ba6 As6 3.7068(11) .
As1 O11 1.673(6) .
As1 O12 1.679(6) 2_547
As1 O13 1.686(6) 2_547
As1 O14 1.740(6) 1_445
As1 O21 3.173(7) 2_547
As1 O13 3.549(6) 1_445
As1 O14 3.673(6) 2_547
As1 Ba1 3.7147(11) 1_455
As1 O34 4.019(6) 2_547
As1 O21 4.096(7) 1_545
As1 O31 4.289(7) 2_547
As2 O21 1.651(6) .
As2 O22 1.656(6) .
As2 O23 1.679(6) 1_455
As2 O24 1.778(6) 1_455
As2 O41 3.564(6) .
As2 Ba1 3.6256(12) 2_557
As2 Ba2 3.6628(12) 1_455
As2 O52 3.721(6) 1_455
As2 O12 3.796(6) .
As2 O34 4.029(6) .
As2 O32 4.073(6) 1_565
As3 O31 1.668(6) .
As3 O32 1.669(6) .
As3 O33 1.689(6) .
As3 O34 1.746(6) .
As3 O22 3.310(6) .
As3 Ba3 3.5835(11) 1_655
As3 O14 3.824(6) 1_545
As3 O12 3.867(6) .
As3 O51 3.888(6) .
As3 O42 3.910(6) .
As4 O41 1.661(6) 1_655
As4 O42 1.684(6) .
As4 O43 1.691(6) .
As4 O44 1.765(6) .
As4 O31 3.532(7) .
As4 O53 3.598(6) .
As4 O51 3.649(6) .
As4 Ba4 3.6740(12) 1_655
As4 O52 4.132(6) .
As5 O51 1.653(6) 1_455
As5 O52 1.672(6) 1_445
As5 O53 1.688(6) 1_445
As5 O54 1.766(6) .
As5 O33 3.316(6) .
As5 O64 3.317(6) 2_546
As5 O24 3.467(6) 1_445
As5 O44 3.543(6) 1_445
As5 Ba5 3.5994(11) 1_455
As5 O63 3.628(6) .
As5 O43 3.999(6) 1_445
As6 O61 1.662(6) 2_556
As6 O62 1.675(6) 2_556
As6 O63 1.686(6) .
As6 O64 1.745(6) .
As6 O44 3.365(6) 1_455
As6 O54 3.468(6) .
As6 Ba6 3.5516(11) 1_455
As6 O64 3.658(7) 2_556
As6 O62 3.690(6) .
As6 Ba5 3.7695(12) 2_556
As6 O53 3.923(6) 2_546
O11 O14 2.730(9) 1_445
O11 O12 2.772(9) 2_547
O11 O13 2.841(9) 2_547
O12 As1 1.679(6) 2_557
O12 O34 2.567(8) .
O12 O14 2.755(8) 2_647
O12 Ba1 2.767(6) 2_557
O12 O11 2.772(9) 2_557
O13 As1 1.686(6) 2_557
O13 O14 2.467(9) .
O13 O14 2.664(8) 2_647
O14 As1 1.740(6) 1_665
O14 O13 2.664(8) 2_657
O14 O11 2.730(9) 1_665
O14 O12 2.755(8) 2_657
O14 H1 0.850(6) .
O21 Ba1 2.634(6) 1_565
O21 O23 2.743(9) 1_455
O21 O22 2.752(9) .
O21 O24 2.789(9) 1_455
O22 O24 2.727(8) 1_455
O23 As2 1.679(6) 1_655
O23 O24 2.720(8) .
O23 O21 2.743(9) 1_655
O23 Ba1 2.753(6) 2_657
O23 Ba3 2.791(6) 1_655
O24 As2 1.778(6) 1_655
O24 O22 2.727(8) 1_655
O24 O21 2.789(9) 1_655
O24 O52 2.830(8) .
O24 H2 0.850(6) .
O31 Ba3 2.657(6) 1_655
O31 O32 2.723(9) .
O31 O34 2.751(8) .
O32 Ba2 2.628(6) 1_545
O32 O33 2.707(8) .
O33 O34 2.706(8) .
O34 H3 0.849(6) .
O41 As4 1.661(6) 1_455
O41 O44 2.725(9) 1_455
O41 O43 2.774(8) 1_455
O42 O44 2.672(8) .
O42 O43 2.733(8) .
O43 Ba5 2.703(6) 1_565
O43 O41 2.774(8) 1_655
O43 O44 2.804(8) .
O44 O53 2.506(9) .
O44 O41 2.725(9) 1_655
O44 H4 0.854(6) .
O51 As5 1.653(6) 1_655
O51 Ba3 2.677(6) 1_655
O51 O53 2.711(9) 1_545
O51 O52 2.777(8) 1_545
O52 As5 1.672(6) 1_665
O52 O54 2.736(8) 1_665
O52 Ba4 2.744(6) 1_655
O52 O51 2.777(8) 1_565
O52 O53 2.806(8) .
O53 As5 1.688(6) 1_665
O53 Ba6 2.674(6) 2_656
O53 O51 2.711(9) 1_565
O53 O54 2.761(8) 1_665
O54 O63 2.621(8) .
O54 O52 2.736(8) 1_445
O54 O53 2.761(8) 1_445
O54 O51 2.802(9) 1_455
O54 H5 0.849(6) .
O61 As6 1.662(6) 2_546
O61 O64 2.715(9) 2_546
O61 O63 2.766(8) 2_546
O61 O62 2.792(8) .
O62 As6 1.675(6) 2_546
O62 O64 2.640(9) .
O62 O64 2.711(8) 2_546
O62 Ba6 2.798(6) 2_546
O63 O64 2.742(9) .
O63 O61 2.766(8) 2_556
O63 O62 2.824(8) 2_556
O64 O62 2.711(8) 2_556
O64 O61 2.715(9) 2_556
O64 H6 0.853(6) .

loop_
_geom_hbond_atom_site_label_D
_geom_hbond_atom_site_label_H
_geom_hbond_atom_site_label_A
_geom_hbond_distance_DH
_geom_hbond_distance_HA
_geom_hbond_distance_DA
_geom_hbond_angle_DHA
_geom_hbond_site_symmetry_A
O14 H1 O13 0.850(6) 1.619(6) 2.467(9) 175.1(4) .
O24 H2 O52 0.850(6) 1.984(6) 2.830(8) 173.3(5) .
O34 H3 O12 0.849(6) 1.777(6) 2.567(8) 153.8(5) .
O44 H4 O53 0.854(6) 1.658(6) 2.506(9) 172.6(4) .
O54 H5 O63 0.849(6) 1.800(6) 2.621(8) 162.0(4) .
O64 H6 O62 0.853(6) 1.792(6) 2.640(9) 172.6(5) .
